data_4133754
loop_
_publ_author_name
'Bruch, Quinton J.'
'Connor, Gannon P.'
'Chen, Chun-Hsing'
'Holland, Patrick L.'
'Mayer, James M.'
'Hasanayn, Faraj'
'Miller, Alexander J. M.'

_publ_section_title
;
 Dinitrogen Reduction to Ammonium at Rhenium Utilizing Light and
 Proton-Coupled Electron Transfer.
;
_journal_name_full 'Journal of the American Chemical Society'
_journal_paper_doi 10.1021/jacs.9b10031
_journal_year 2019
_chemical_formula_moiety '1(C17 H31 Cl3 N O2 P2 Re)'
_chemical_formula_sum 'C17 H31 Cl3 N O2 P2 Re'
_chemical_formula_weight 635.92
_space_group_crystal_system monoclinic
_space_group_IT_number 14
_space_group_name_Hall '-P 2ybc'
_space_group_name_H-M_alt 'P 1 21/c 1'
_atom_sites_solution_hydrogens geom
_atom_sites_solution_primary dual
_audit_creation_date 2019-08-14
_audit_creation_method
;
Olex2 1.2
(compiled 2018.05.29 svn.r3508 for OlexSys, GUI svn.r5506)
;
_cell_angle_alpha 90
_cell_angle_beta 98.225(2)
_cell_angle_gamma 90
_cell_formula_units_Z 8
_cell_length_a 10.3376(4)
_cell_length_b 22.9642(10)
_cell_length_c 19.6707(8)
_cell_measurement_reflns_used 9987
_cell_measurement_temperature 100(2)
_cell_measurement_theta_max 72.378
_cell_measurement_theta_min 2.976
_cell_volume 4621.7(3)
_computing_cell_refinement 'SAINT v8.37A (Bruker, 2015)'
_computing_data_reduction 'SAINT v8.37A (Bruker, 2015)'
_computing_molecular_graphics 'Olex2 (Dolomanov et al., 2009)'
_computing_publication_material 'Olex2 (Dolomanov et al., 2009)'
_computing_structure_refinement 'ShelXL (Sheldrick, 2015)'
_computing_structure_solution 'ShelXT (Sheldrick, 2015)'
_diffrn_ambient_temperature 100.15
_diffrn_measured_fraction_theta_full 0.998
_diffrn_measured_fraction_theta_max 0.989
_diffrn_measurement_device_type 'Bruker APEX-II CCD'
_diffrn_measurement_method '\f and \w scans'
_diffrn_radiation_type CuK\a
_diffrn_radiation_wavelength 1.54178
_diffrn_reflns_av_R_equivalents 0.0575
_diffrn_reflns_av_unetI/netI 0.0379
_diffrn_reflns_Laue_measured_fraction_full 0.998
_diffrn_reflns_Laue_measured_fraction_max 0.989
_diffrn_reflns_limit_h_max 12
_diffrn_reflns_limit_h_min -12
_diffrn_reflns_limit_k_max 27
_diffrn_reflns_limit_k_min -28
_diffrn_reflns_limit_l_max 24
_diffrn_reflns_limit_l_min -24
_diffrn_reflns_number 48657
_diffrn_reflns_point_group_measured_fraction_full 0.998
_diffrn_reflns_point_group_measured_fraction_max 0.989
_diffrn_reflns_theta_full 67.679
_diffrn_reflns_theta_max 72.526
_diffrn_reflns_theta_min 2.976
_diffrn_standards_number 0
_exptl_absorpt_coefficient_mu 14.888
_exptl_absorpt_correction_T_max 0.7536
_exptl_absorpt_correction_T_min 0.5379
_exptl_absorpt_correction_type multi-scan
_exptl_absorpt_process_details
'SADABS-2016/2 (Bruker,2016/2) was used for absorption correction. wR2(int) was 0.1008 before and 0.0599 after correction. The Ratio of minimum to maximum transmission is 0.7138. The \l/2 correction factor is Not present.'
_exptl_crystal_colour orange
_exptl_crystal_colour_primary orange
_exptl_crystal_density_diffrn 1.828
_exptl_crystal_description block
_exptl_crystal_F_000 2496
_exptl_crystal_size_max 0.221
_exptl_crystal_size_mid 0.131
_exptl_crystal_size_min 0.128
_refine_diff_density_max 1.887
_refine_diff_density_min -0.814
_refine_diff_density_rms 0.139
_refine_ls_extinction_method none
_refine_ls_goodness_of_fit_ref 1.122
_refine_ls_hydrogen_treatment constr
_refine_ls_matrix_type full
_refine_ls_number_parameters 515
_refine_ls_number_reflns 9077
_refine_ls_number_restraints 18
_refine_ls_restrained_S_all 1.122
_refine_ls_R_factor_all 0.0393
_refine_ls_R_factor_gt 0.0316
_refine_ls_shift/su_max 0.002
_refine_ls_shift/su_mean 0.000
_refine_ls_structure_factor_coef Fsqd
_refine_ls_weighting_details 'w=1/[\s^2^(Fo^2^)+(0.0244P)^2^+9.8195P] where P=(Fo^2^+2Fc^2^)/3'
_refine_ls_weighting_scheme calc
_refine_ls_wR_factor_gt 0.0685
_refine_ls_wR_factor_ref 0.0713
_reflns_Friedel_coverage 0.000
_reflns_number_gt 7929
_reflns_number_total 9077
_reflns_threshold_expression 'I > 2\s(I)'
_cod_data_source_file ja9b10031_si_002.cif
_cod_data_source_block x1803003
_cod_database_code 4133754
_shelx_shelxl_version_number 2018/3
_shelx_space_group_comment
;
The symmetry employed for this shelxl refinement is uniquely defined
by the following loop, which should always be used as a source of
symmetry information in preference to the above space-group names.
They are only intended as comments.
;
_olex2_refinement_description
;
1. Fixed Uiso
 At 1.2 times of:
  All C(H) groups
 At 1.5 times of:
  All C(H,H,H) groups
2. Restrained distances
 P2-C15 = P2-C15A
 1.83 with sigma of 0.02
 C17A-C15A = C17-C15 = C16A-C15A = C16-C15
 1.53 with sigma of 0.02
 C17-C16
 2.54 with sigma of 0.04
 C17A-C16A
 2.54 with sigma of 0.04
 C16-P2
 2.74 with sigma of 0.04
 C16A-P2
 2.74 with sigma of 0.04
 C17-P2
 2.74 with sigma of 0.04
 C17A-P2
 2.74 with sigma of 0.04
3. Uiso/Uaniso restraints and constraints
C15 \\sim C15A: within 1.7A with sigma of 0.01 and sigma for terminal atoms of
0.02
4. Others
 Sof(C17A)=Sof(H17d)=Sof(H17e)=Sof(H17f)=Sof(C15A)=Sof(H15A)=Sof(C16A)=
 Sof(H16d)=Sof(H16e)=Sof(H16f)=1-FVAR(1)
 Sof(C15)=Sof(H15)=Sof(C17)=Sof(H17a)=Sof(H17b)=Sof(H17c)=Sof(C16)=Sof(H16a)=
 Sof(H16b)=Sof(H16c)=FVAR(1)
5.a Ternary CH refined with riding coordinates:
 C29(H29), C9(H9), C26(H26), C32(H32), C23(H23), C12(H12), C6(H6), C15(H15),
 C15A(H15A)
5.b Aromatic/amide H refined with riding coordinates:
 C20(H20), C19(H19), C2(H2), C21(H21), C3(H3), C4(H4)
5.c Idealised Me refined as rotating group:
 C33(H33a,H33b,H33c), C34(H34a,H34b,H34c), C27(H27a,H27b,H27c), C24(H24a,H24b,
 H24c), C7(H7a,H7b,H7c), C30(H30a,H30b,H30c), C8(H8a,H8b,H8c), C25(H25a,H25b,
 H25c), C31(H31a,H31b,H31c), C14(H14a,H14b,H14c), C13(H13a,H13b,H13c), C11(H11a,
 H11b,H11c), C28(H28a,H28b,H28c), C10(H10a,H10b,H10c), C17(H17a,H17b,H17c),
 C16(H16a,H16b,H16c), C17A(H17d,H17e,H17f), C16A(H16d,H16e,H16f)
;
_olex2_submission_special_instructions 'No special instructions were received'

loop_
_space_group_symop_operation_xyz
'x, y, z'
'-x, y+1/2, -z+1/2'
'-x, -y, -z'
'x, -y-1/2, z-1/2'

loop_
_atom_site_label
_atom_site_type_symbol
_atom_site_fract_x
_atom_site_fract_y
_atom_site_fract_z
_atom_site_U_iso_or_equiv
_atom_site_adp_type
_atom_site_occupancy
_atom_site_site_symmetry_order
_atom_site_calc_flag
_atom_site_refinement_flags_posn
_atom_site_refinement_flags_adp
_atom_site_refinement_flags_occupancy
_atom_site_disorder_assembly
_atom_site_disorder_group
Re2 Re 0.97725(2) 0.49142(2) 0.72483(2) 0.01418(6) Uani 1 1 d . . . . .
Re1 Re 0.54419(2) 0.77493(2) 0.50263(2) 0.01497(6) Uani 1 1 d . . . . .
Cl4 Cl 0.99499(10) 0.38935(4) 0.73823(6) 0.0203(2) Uani 1 1 d . . . . .
Cl1 Cl 0.68267(10) 0.75516(5) 0.41975(5) 0.0200(2) Uani 1 1 d . . . . .
Cl6 Cl 0.97236(11) 0.59362(5) 0.71880(6) 0.0236(2) Uani 1 1 d . . . . .
Cl2 Cl 0.54567(11) 0.87807(4) 0.48542(6) 0.0242(2) Uani 1 1 d . . . . .
Cl5 Cl 0.81638(11) 0.47892(5) 0.62540(6) 0.0258(2) Uani 1 1 d . . . . .
Cl3 Cl 0.40393(11) 0.77671(5) 0.58818(6) 0.0229(2) Uani 1 1 d . . . . .
P4 P 1.17117(11) 0.49126(5) 0.67219(6) 0.0171(2) Uani 1 1 d . . . . .
P3 P 0.84336(10) 0.49073(5) 0.81397(6) 0.0163(2) Uani 1 1 d . . . . .
P1 P 0.35973(11) 0.74817(5) 0.42186(6) 0.0175(2) Uani 1 1 d . . . . .
P2 P 0.73012(12) 0.76471(5) 0.58876(6) 0.0200(2) Uani 1 1 d D . . . .
O3 O 0.9604(3) 0.49083(14) 0.88368(16) 0.0205(7) Uani 1 1 d . . . . .
O4 O 1.2841(3) 0.49997(16) 0.74234(17) 0.0227(7) Uani 1 1 d . . . . .
N2 N 1.1202(4) 0.49798(16) 0.81151(19) 0.0155(7) Uani 1 1 d . . . . .
O1 O 0.3555(3) 0.67614(14) 0.43785(17) 0.0215(7) Uani 1 1 d . . . . .
O2 O 0.7320(3) 0.69178(15) 0.59816(19) 0.0264(7) Uani 1 1 d . . . . .
N1 N 0.5419(4) 0.68461(16) 0.51803(19) 0.0160(7) Uani 1 1 d . . . . .
C1 C 0.4461(4) 0.6511(2) 0.4855(2) 0.0184(9) Uani 1 1 d . . . . .
C18 C 1.0873(4) 0.49657(19) 0.8764(2) 0.0169(8) Uani 1 1 d . . . . .
C20 C 1.3084(5) 0.5090(2) 0.9264(2) 0.0221(9) Uani 1 1 d . . . . .
H20 H 1.372665 0.513647 0.965693 0.027 Uiso 1 1 calc R . . . .
C29 C 1.2253(5) 0.4222(2) 0.6384(2) 0.0218(10) Uani 1 1 d . . . . .
H29 H 1.205828 0.391193 0.671128 0.026 Uiso 1 1 calc R . . . .
C22 C 1.2489(4) 0.50302(19) 0.8058(2) 0.0167(8) Uani 1 1 d . . . . .
C19 C 1.1778(5) 0.5012(2) 0.9345(2) 0.0204(9) Uani 1 1 d . . . . .
H19 H 1.152067 0.499128 0.978949 0.024 Uiso 1 1 calc R . . . .
C2 C 0.4365(5) 0.5919(2) 0.4979(2) 0.0227(10) Uani 1 1 d . . . . .
H2 H 0.367270 0.569121 0.474465 0.027 Uiso 1 1 calc R . . . .
C21 C 1.3448(4) 0.5101(2) 0.8619(3) 0.0212(9) Uani 1 1 d . . . . .
H21 H 1.433613 0.515592 0.855918 0.025 Uiso 1 1 calc R . . . .
C9 C 0.1948(5) 0.7691(2) 0.4361(3) 0.0287(11) Uani 1 1 d . . . . .
H9 H 0.196834 0.768926 0.487103 0.034 Uiso 1 1 calc R . . . .
C26 C 0.7405(5) 0.5525(2) 0.8342(3) 0.0244(10) Uani 1 1 d . . . . .
H26 H 0.681076 0.537683 0.866229 0.029 Uiso 1 1 calc R . . . .
C32 C 1.2220(5) 0.5487(2) 0.6164(2) 0.0219(9) Uani 1 1 d . . . . .
H32 H 1.291595 0.531767 0.591932 0.026 Uiso 1 1 calc R . . . .
C23 C 0.7544(5) 0.4245(2) 0.8330(3) 0.0234(10) Uani 1 1 d . . . . .
H23 H 0.813213 0.390687 0.827844 0.028 Uiso 1 1 calc R . . . .
C33 C 1.2807(5) 0.6019(2) 0.6556(3) 0.0289(11) Uani 1 1 d . . . . .
H33A H 1.216964 0.618304 0.682653 0.043 Uiso 1 1 calc GR . . . .
H33B H 1.303270 0.631138 0.622966 0.043 Uiso 1 1 calc GR . . . .
H33C H 1.359666 0.590412 0.686349 0.043 Uiso 1 1 calc GR . . . .
C12 C 0.8957(5) 0.7752(2) 0.5685(3) 0.0290(11) Uani 1 1 d . . . . .
H12 H 0.896247 0.758476 0.521591 0.035 Uiso 1 1 calc R . . . .
C3 C 0.5318(5) 0.5675(2) 0.5457(3) 0.0246(10) Uani 1 1 d . . . . .
H3 H 0.527375 0.527081 0.555530 0.030 Uiso 1 1 calc R . . . .
C5 C 0.6340(5) 0.6591(2) 0.5645(2) 0.0210(9) Uani 1 1 d . . . . .
C6 C 0.3747(5) 0.7485(2) 0.3302(2) 0.0235(10) Uani 1 1 d . . . . .
H6 H 0.453665 0.724406 0.325719 0.028 Uiso 1 1 calc R . . . .
C4 C 0.6338(5) 0.6002(2) 0.5797(3) 0.0241(10) Uani 1 1 d . . . . .
H4 H 0.700217 0.583027 0.611881 0.029 Uiso 1 1 calc R . . . .
C34 C 1.1074(5) 0.5652(2) 0.5616(3) 0.0284(11) Uani 1 1 d . . . . .
H34A H 1.075284 0.530381 0.535810 0.043 Uiso 1 1 calc GR . . . .
H34B H 1.136667 0.593872 0.530144 0.043 Uiso 1 1 calc GR . . . .
H34C H 1.036968 0.582024 0.583791 0.043 Uiso 1 1 calc GR . . . .
C27 C 0.8196(6) 0.6022(2) 0.8703(3) 0.0328(12) Uani 1 1 d . . . . .
H27A H 0.868743 0.588118 0.913463 0.049 Uiso 1 1 calc GR . . . .
H27B H 0.760372 0.633502 0.880127 0.049 Uiso 1 1 calc GR . . . .
H27C H 0.880499 0.617187 0.840660 0.049 Uiso 1 1 calc GR . . . .
C24 C 0.7223(6) 0.4226(2) 0.9063(3) 0.0326(12) Uani 1 1 d . . . . .
H24A H 0.803486 0.424036 0.938798 0.049 Uiso 1 1 calc GR . . . .
H24B H 0.675368 0.386471 0.913195 0.049 Uiso 1 1 calc GR . . . .
H24C H 0.667394 0.456057 0.914046 0.049 Uiso 1 1 calc GR . . . .
C7 C 0.2645(6) 0.7215(3) 0.2816(3) 0.0338(12) Uani 1 1 d . . . . .
H7A H 0.243973 0.683046 0.298743 0.051 Uiso 1 1 calc GR . . . .
H7B H 0.290934 0.717583 0.235967 0.051 Uiso 1 1 calc GR . . . .
H7C H 0.187043 0.746538 0.278716 0.051 Uiso 1 1 calc GR . . . .
C30 C 1.3712(5) 0.4188(2) 0.6351(3) 0.0309(12) Uani 1 1 d . . . . .
H30A H 1.392675 0.443636 0.597803 0.046 Uiso 1 1 calc GR . . . .
H30B H 1.395174 0.378393 0.626555 0.046 Uiso 1 1 calc GR . . . .
H30C H 1.419834 0.431988 0.678803 0.046 Uiso 1 1 calc GR . . . .
C8 C 0.4075(6) 0.8102(3) 0.3078(3) 0.0344(12) Uani 1 1 d . . . . .
H8A H 0.329153 0.834646 0.304582 0.052 Uiso 1 1 calc GR . . . .
H8B H 0.437970 0.808481 0.262940 0.052 Uiso 1 1 calc GR . . . .
H8C H 0.476267 0.826837 0.341733 0.052 Uiso 1 1 calc GR . . . .
C25 C 0.6345(5) 0.4176(3) 0.7782(3) 0.0343(12) Uani 1 1 d . . . . .
H25A H 0.569123 0.447047 0.785357 0.051 Uiso 1 1 calc GR . . . .
H25B H 0.597148 0.378671 0.781589 0.051 Uiso 1 1 calc GR . . . .
H25C H 0.660366 0.422719 0.732551 0.051 Uiso 1 1 calc GR . . . .
C31 C 1.1431(5) 0.4085(2) 0.5702(3) 0.0277(11) Uani 1 1 d . . . . .
H31A H 1.050304 0.410893 0.575127 0.042 Uiso 1 1 calc GR . . . .
H31B H 1.163338 0.369044 0.555781 0.042 Uiso 1 1 calc GR . . . .
H31C H 1.162665 0.436555 0.535555 0.042 Uiso 1 1 calc GR . . . .
C14 C 0.9224(6) 0.8405(3) 0.5624(3) 0.0416(14) Uani 1 1 d . . . . .
H14A H 0.852756 0.858270 0.529991 0.062 Uiso 1 1 calc GR . . . .
H14B H 1.006572 0.846165 0.545854 0.062 Uiso 1 1 calc GR . . . .
H14C H 0.925095 0.858930 0.607558 0.062 Uiso 1 1 calc GR . . . .
C13 C 1.0039(6) 0.7438(3) 0.6158(3) 0.0394(13) Uani 1 1 d . . . . .
H13A H 1.016630 0.762716 0.660878 0.059 Uiso 1 1 calc GR . . . .
H13B H 1.085435 0.745539 0.595795 0.059 Uiso 1 1 calc GR . . . .
H13C H 0.979055 0.703031 0.620881 0.059 Uiso 1 1 calc GR . . . .
C11 C 0.1690(6) 0.8325(3) 0.4140(4) 0.0444(15) Uani 1 1 d . . . . .
H11A H 0.247007 0.855947 0.429137 0.067 Uiso 1 1 calc GR . . . .
H11B H 0.095236 0.847682 0.434877 0.067 Uiso 1 1 calc GR . . . .
H11C H 0.148144 0.834456 0.363867 0.067 Uiso 1 1 calc GR . . . .
C28 C 0.6546(6) 0.5723(3) 0.7684(3) 0.0362(13) Uani 1 1 d . . . . .
H28A H 0.709332 0.590201 0.737466 0.054 Uiso 1 1 calc GR . . . .
H28B H 0.590385 0.600699 0.779914 0.054 Uiso 1 1 calc GR . . . .
H28C H 0.608899 0.538539 0.745809 0.054 Uiso 1 1 calc GR . . . .
C15 C 0.700(2) 0.7774(9) 0.6791(8) 0.030(4) Uani 0.316(15) 1 d D U P A 1
H15 H 0.615579 0.757242 0.682617 0.036 Uiso 0.316(15) 1 calc R . P A 1
C10 C 0.0840(5) 0.7276(3) 0.4081(4) 0.0432(15) Uani 1 1 d . . . . .
H10A H 0.064985 0.731687 0.358064 0.065 Uiso 1 1 calc GR . . . .
H10B H 0.005568 0.737056 0.428593 0.065 Uiso 1 1 calc GR . . . .
H10C H 0.110388 0.687376 0.419659 0.065 Uiso 1 1 calc GR . . . .
C17 C 0.672(3) 0.8420(9) 0.6873(15) 0.028(7) Uani 0.316(15) 1 d D . P A 1
H17A H 0.731481 0.865042 0.663470 0.042 Uiso 0.316(15) 1 calc GR . P A 1
H17B H 0.685092 0.852088 0.736192 0.042 Uiso 0.316(15) 1 calc GR . P A 1
H17C H 0.581469 0.850289 0.667496 0.042 Uiso 0.316(15) 1 calc GR . P A 1
C16 C 0.7971(19) 0.7519(9) 0.7368(8) 0.042(6) Uani 0.316(15) 1 d D . P A 1
H16A H 0.816898 0.711613 0.725657 0.063 Uiso 0.316(15) 1 calc GR . P A 1
H16B H 0.759157 0.752815 0.779652 0.063 Uiso 0.316(15) 1 calc GR . P A 1
H16C H 0.877633 0.775010 0.742190 0.063 Uiso 0.316(15) 1 calc GR . P A 1
C17A C 0.6855(17) 0.8564(5) 0.6709(8) 0.028(3) Uani 0.684(15) 1 d D . P A 2
H17D H 0.734698 0.880442 0.642315 0.042 Uiso 0.684(15) 1 calc GR . P A 2
H17E H 0.691933 0.873392 0.716922 0.042 Uiso 0.684(15) 1 calc GR . P A 2
H17F H 0.593507 0.854919 0.650084 0.042 Uiso 0.684(15) 1 calc GR . P A 2
C15A C 0.7425(9) 0.7942(4) 0.6759(4) 0.023(2) Uani 0.684(15) 1 d D U P A 2
H15A H 0.837339 0.797081 0.694912 0.028 Uiso 0.684(15) 1 calc R . P A 2
C16A C 0.6774(9) 0.7539(4) 0.7229(4) 0.041(3) Uani 0.684(15) 1 d D . P A 2
H16D H 0.584253 0.750060 0.705091 0.061 Uiso 0.684(15) 1 calc GR . P A 2
H16E H 0.687298 0.770278 0.769310 0.061 Uiso 0.684(15) 1 calc GR . P A 2
H16F H 0.718868 0.715429 0.724261 0.061 Uiso 0.684(15) 1 calc GR . P A 2

loop_
_atom_site_aniso_label
_atom_site_aniso_U_11
_atom_site_aniso_U_22
_atom_site_aniso_U_33
_atom_site_aniso_U_23
_atom_site_aniso_U_13
_atom_site_aniso_U_12
Re2 0.01158(9) 0.01476(10) 0.01607(10) -0.00102(7) 0.00150(7) 0.00140(7)
Re1 0.01520(10) 0.01099(10) 0.01881(10) -0.00091(7) 0.00274(7) 0.00018(7)
Cl4 0.0181(5) 0.0163(5) 0.0272(5) -0.0019(4) 0.0052(4) 0.0002(4)
Cl1 0.0193(5) 0.0204(5) 0.0214(5) -0.0004(4) 0.0061(4) -0.0012(4)
Cl6 0.0270(6) 0.0159(5) 0.0294(6) 0.0011(4) 0.0091(4) 0.0038(4)
Cl2 0.0245(5) 0.0121(5) 0.0353(6) -0.0006(4) 0.0025(5) 0.0010(4)
Cl5 0.0225(5) 0.0295(6) 0.0231(5) -0.0048(4) -0.0050(4) 0.0055(5)
Cl3 0.0229(5) 0.0243(5) 0.0230(5) -0.0047(4) 0.0083(4) 0.0005(4)
P4 0.0151(5) 0.0199(6) 0.0166(5) 0.0000(4) 0.0037(4) 0.0013(4)
P3 0.0120(5) 0.0172(5) 0.0201(5) -0.0026(4) 0.0038(4) -0.0010(4)
P1 0.0159(5) 0.0152(5) 0.0211(5) -0.0007(4) 0.0020(4) -0.0003(4)
P2 0.0208(6) 0.0162(5) 0.0218(6) -0.0025(4) -0.0004(4) 0.0013(4)
O3 0.0145(15) 0.0265(17) 0.0215(16) -0.0014(13) 0.0057(12) -0.0020(13)
O4 0.0123(14) 0.0355(19) 0.0209(16) -0.0015(14) 0.0043(12) 0.0005(13)
N2 0.0169(17) 0.0133(17) 0.0168(17) 0.0033(14) 0.0040(14) 0.0034(14)
O1 0.0226(16) 0.0165(16) 0.0245(17) -0.0002(12) 0.0002(13) -0.0033(13)
O2 0.0242(17) 0.0177(16) 0.0341(19) 0.0013(14) -0.0068(14) -0.0005(14)
N1 0.0193(18) 0.0111(17) 0.0182(18) 0.0024(14) 0.0044(14) 0.0001(14)
C1 0.018(2) 0.019(2) 0.019(2) -0.0006(17) 0.0078(17) -0.0036(18)
C18 0.018(2) 0.016(2) 0.017(2) -0.0010(16) 0.0029(17) 0.0003(17)
C20 0.017(2) 0.026(2) 0.022(2) -0.0006(18) -0.0027(18) -0.0024(19)
C29 0.021(2) 0.021(2) 0.026(2) 0.0021(18) 0.0095(19) 0.0045(18)
C22 0.015(2) 0.019(2) 0.016(2) 0.0006(17) 0.0002(16) 0.0024(17)
C19 0.020(2) 0.021(2) 0.020(2) -0.0019(18) 0.0032(18) -0.0022(18)
C2 0.033(3) 0.015(2) 0.022(2) -0.0020(17) 0.013(2) -0.0036(19)
C21 0.012(2) 0.024(2) 0.026(2) -0.0033(18) -0.0003(18) -0.0022(18)
C9 0.020(2) 0.033(3) 0.033(3) -0.007(2) 0.005(2) 0.003(2)
C26 0.023(2) 0.022(2) 0.031(3) -0.0020(19) 0.012(2) 0.0070(19)
C32 0.023(2) 0.023(2) 0.021(2) 0.0006(18) 0.0081(18) -0.0009(19)
C23 0.020(2) 0.023(2) 0.029(3) -0.0049(19) 0.0082(19) -0.0079(19)
C33 0.033(3) 0.026(3) 0.029(3) -0.001(2) 0.008(2) -0.006(2)
C12 0.024(3) 0.030(3) 0.031(3) 0.001(2) -0.002(2) -0.003(2)
C3 0.033(3) 0.013(2) 0.029(3) 0.0031(18) 0.011(2) 0.0013(19)
C5 0.025(2) 0.020(2) 0.019(2) 0.0006(18) 0.0072(18) 0.0058(19)
C6 0.026(2) 0.022(2) 0.022(2) 0.0017(19) 0.0048(19) 0.0009(19)
C4 0.027(2) 0.020(2) 0.025(2) 0.0041(19) 0.004(2) 0.003(2)
C34 0.035(3) 0.028(3) 0.023(2) 0.005(2) 0.005(2) -0.002(2)
C27 0.039(3) 0.022(2) 0.040(3) -0.009(2) 0.015(2) 0.002(2)
C24 0.037(3) 0.024(3) 0.040(3) -0.003(2) 0.016(2) -0.011(2)
C7 0.031(3) 0.044(3) 0.025(3) -0.004(2) 0.001(2) -0.003(2)
C30 0.022(3) 0.036(3) 0.036(3) -0.006(2) 0.009(2) 0.007(2)
C8 0.043(3) 0.032(3) 0.026(3) 0.009(2) 0.001(2) -0.006(3)
C25 0.023(3) 0.037(3) 0.045(3) -0.010(2) 0.010(2) -0.007(2)
C31 0.028(3) 0.029(3) 0.026(3) -0.005(2) 0.003(2) 0.002(2)
C14 0.038(3) 0.040(3) 0.045(3) 0.011(3) -0.002(3) -0.019(3)
C13 0.024(3) 0.048(4) 0.045(3) 0.006(3) 0.000(2) 0.003(3)
C11 0.031(3) 0.040(3) 0.061(4) -0.002(3) 0.003(3) 0.018(3)
C28 0.027(3) 0.037(3) 0.045(3) 0.000(2) 0.005(2) 0.014(2)
C15 0.025(9) 0.030(9) 0.032(7) -0.010(7) -0.006(7) -0.006(7)
C10 0.017(3) 0.057(4) 0.057(4) -0.017(3) 0.009(2) -0.004(3)
C17 0.025(12) 0.032(14) 0.025(14) -0.006(10) -0.003(10) -0.008(11)
C16 0.050(13) 0.053(12) 0.024(9) 0.009(8) 0.008(8) -0.001(10)
C17A 0.029(6) 0.025(5) 0.032(7) -0.012(5) 0.010(5) 0.003(5)
C15A 0.021(5) 0.024(5) 0.023(3) -0.006(3) -0.002(3) -0.007(3)
C16A 0.036(5) 0.065(6) 0.022(4) 0.005(4) 0.008(3) -0.018(4)

loop_
_atom_type_symbol
_atom_type_description
_atom_type_scat_dispersion_real
_atom_type_scat_dispersion_imag
_atom_type_scat_source
C C 0.0181 0.0091 'International Tables Vol C Tables 4.2.6.8 and 6.1.1.4'
H H 0.0000 0.0000 'International Tables Vol C Tables 4.2.6.8 and 6.1.1.4'
N N 0.0311 0.0180 'International Tables Vol C Tables 4.2.6.8 and 6.1.1.4'
O O 0.0492 0.0322 'International Tables Vol C Tables 4.2.6.8 and 6.1.1.4'
P P 0.2955 0.4335 'International Tables Vol C Tables 4.2.6.8 and 6.1.1.4'
Cl Cl 0.3639 0.7018 'International Tables Vol C Tables 4.2.6.8 and 6.1.1.4'
Re Re -5.2083 5.8923 'International Tables Vol C Tables 4.2.6.8 and 6.1.1.4'

loop_
_geom_angle_atom_site_label_1
_geom_angle_atom_site_label_2
_geom_angle_atom_site_label_3
_geom_angle
Cl4 Re2 Cl5 90.34(4)
Cl4 Re2 P4 89.44(4)
Cl4 Re2 P3 87.44(4)
Cl6 Re2 Cl4 175.59(4)
Cl6 Re2 Cl5 94.07(4)
Cl6 Re2 P4 89.60(4)
Cl6 Re2 P3 91.90(4)
P4 Re2 Cl5 100.00(4)
P4 Re2 P3 158.75(4)
P3 Re2 Cl5 101.03(4)
N2 Re2 Cl4 86.92(10)
N2 Re2 Cl6 88.67(10)
N2 Re2 Cl5 177.18(10)
N2 Re2 P4 79.33(10)
N2 Re2 P3 79.52(10)
Cl1 Re1 Cl2 94.34(4)
Cl1 Re1 Cl3 169.90(4)
Cl1 Re1 P1 89.80(4)
Cl1 Re1 P2 88.00(4)
Cl3 Re1 Cl2 95.75(4)
Cl3 Re1 P1 88.02(4)
Cl3 Re1 P2 90.57(4)
P1 Re1 Cl2 100.47(4)
P1 Re1 P2 159.33(4)
P2 Re1 Cl2 100.20(4)
N1 Re1 Cl1 86.00(10)
N1 Re1 Cl2 179.65(11)
N1 Re1 Cl3 83.91(10)
N1 Re1 P1 79.44(11)
N1 Re1 P2 79.90(11)
O4 P4 Re2 99.84(12)
O4 P4 C29 100.8(2)
O4 P4 C32 100.3(2)
C29 P4 Re2 118.49(16)
C29 P4 C32 106.0(2)
C32 P4 Re2 125.98(16)
O3 P3 Re2 99.94(11)
O3 P3 C26 101.0(2)
O3 P3 C23 99.0(2)
C26 P3 Re2 124.43(17)
C23 P3 Re2 120.91(16)
C23 P3 C26 105.7(2)
O1 P1 Re1 99.70(12)
O1 P1 C9 100.3(2)
O1 P1 C6 101.3(2)
C9 P1 Re1 120.29(18)
C9 P1 C6 111.2(2)
C6 P1 Re1 118.90(17)
O2 P2 Re1 99.87(13)
O2 P2 C12 99.1(2)
O2 P2 C15 92.9(7)
O2 P2 C15A 105.5(3)
C12 P2 Re1 121.10(18)
C12 P2 C15 118.3(7)
C12 P2 C15A 102.3(4)
C15 P2 Re1 115.7(6)
C15A P2 Re1 124.8(3)
C18 O3 P3 120.5(3)
C22 O4 P4 121.0(3)
C18 N2 Re2 121.2(3)
C22 N2 Re2 121.6(3)
C22 N2 C18 117.2(4)
C1 O1 P1 120.7(3)
C5 O2 P2 120.1(3)
C1 N1 Re1 121.4(3)
C1 N1 C5 118.2(4)
C5 N1 Re1 120.3(3)
O1 C1 C2 118.5(4)
N1 C1 O1 118.5(4)
N1 C1 C2 123.0(4)
O3 C18 N2 118.5(4)
O3 C18 C19 118.4(4)
N2 C18 C19 123.0(4)
C19 C20 H20 119.8
C21 C20 H20 119.8
C21 C20 C19 120.4(4)
P4 C29 H29 106.4
C30 C29 P4 114.6(4)
C30 C29 H29 106.4
C31 C29 P4 109.8(3)
C31 C29 H29 106.4
C31 C29 C30 112.6(4)
O4 C22 N2 118.0(4)
O4 C22 C21 119.0(4)
N2 C22 C21 122.9(4)
C18 C19 C20 118.0(4)
C18 C19 H19 121.0
C20 C19 H19 121.0
C1 C2 H2 121.5
C3 C2 C1 117.1(5)
C3 C2 H2 121.5
C20 C21 C22 118.3(4)
C20 C21 H21 120.8
C22 C21 H21 120.8
P1 C9 H9 105.4
C11 C9 P1 109.5(4)
C11 C9 H9 105.4
C10 C9 P1 116.5(4)
C10 C9 H9 105.4
C10 C9 C11 113.5(5)
P3 C26 H26 107.4
C27 C26 P3 112.9(4)
C27 C26 H26 107.4
C27 C26 C28 112.4(5)
C28 C26 P3 109.1(4)
C28 C26 H26 107.4
P4 C32 H32 107.1
C33 C32 P4 113.6(3)
C33 C32 H32 107.1
C33 C32 C34 111.7(4)
C34 C32 P4 109.8(3)
C34 C32 H32 107.1
P3 C23 H23 106.9
C24 C23 P3 113.4(3)
C24 C23 H23 106.9
C24 C23 C25 113.5(4)
C25 C23 P3 108.6(4)
C25 C23 H23 106.9
C32 C33 H33A 109.5
C32 C33 H33B 109.5
C32 C33 H33C 109.5
H33A C33 H33B 109.5
H33A C33 H33C 109.5
H33B C33 H33C 109.5
P2 C12 H12 106.2
C14 C12 P2 109.3(4)
C14 C12 H12 106.2
C13 C12 P2 115.6(4)
C13 C12 H12 106.2
C13 C12 C14 112.6(5)
C2 C3 H3 119.0
C2 C3 C4 121.9(4)
C4 C3 H3 119.0
O2 C5 C4 117.4(4)
N1 C5 O2 119.6(4)
N1 C5 C4 123.1(5)
P1 C6 H6 105.6
C7 C6 P1 117.3(4)
C7 C6 H6 105.6
C7 C6 C8 112.0(4)
C8 C6 P1 109.8(4)
C8 C6 H6 105.6
C3 C4 H4 121.7
C5 C4 C3 116.7(5)
C5 C4 H4 121.7
C32 C34 H34A 109.5
C32 C34 H34B 109.5
C32 C34 H34C 109.5
H34A C34 H34B 109.5
H34A C34 H34C 109.5
H34B C34 H34C 109.5
C26 C27 H27A 109.5
C26 C27 H27B 109.5
C26 C27 H27C 109.5
H27A C27 H27B 109.5
H27A C27 H27C 109.5
H27B C27 H27C 109.5
C23 C24 H24A 109.5
C23 C24 H24B 109.5
C23 C24 H24C 109.5
H24A C24 H24B 109.5
H24A C24 H24C 109.5
H24B C24 H24C 109.5
C6 C7 H7A 109.5
C6 C7 H7B 109.5
C6 C7 H7C 109.5
H7A C7 H7B 109.5
H7A C7 H7C 109.5
H7B C7 H7C 109.5
C29 C30 H30A 109.5
C29 C30 H30B 109.5
C29 C30 H30C 109.5
H30A C30 H30B 109.5
H30A C30 H30C 109.5
H30B C30 H30C 109.5
C6 C8 H8A 109.5
C6 C8 H8B 109.5
C6 C8 H8C 109.5
H8A C8 H8B 109.5
H8A C8 H8C 109.5
H8B C8 H8C 109.5
C23 C25 H25A 109.5
C23 C25 H25B 109.5
C23 C25 H25C 109.5
H25A C25 H25B 109.5
H25A C25 H25C 109.5
H25B C25 H25C 109.5
C29 C31 H31A 109.5
C29 C31 H31B 109.5
C29 C31 H31C 109.5
H31A C31 H31B 109.5
H31A C31 H31C 109.5
H31B C31 H31C 109.5
C12 C14 H14A 109.5
C12 C14 H14B 109.5
C12 C14 H14C 109.5
H14A C14 H14B 109.5
H14A C14 H14C 109.5
H14B C14 H14C 109.5
C12 C13 H13A 109.5
C12 C13 H13B 109.5
C12 C13 H13C 109.5
H13A C13 H13B 109.5
H13A C13 H13C 109.5
H13B C13 H13C 109.5
C9 C11 H11A 109.5
C9 C11 H11B 109.5
C9 C11 H11C 109.5
H11A C11 H11B 109.5
H11A C11 H11C 109.5
H11B C11 H11C 109.5
C26 C28 H28A 109.5
C26 C28 H28B 109.5
C26 C28 H28C 109.5
H28A C28 H28B 109.5
H28A C28 H28C 109.5
H28B C28 H28C 109.5
P2 C15 H15 105.1
C17 C15 P2 108.2(14)
C17 C15 H15 105.1
C16 C15 P2 118.0(13)
C16 C15 H15 105.1
C16 C15 C17 114.2(18)
C9 C10 H10A 109.5
C9 C10 H10B 109.5
C9 C10 H10C 109.5
H10A C10 H10B 109.5
H10A C10 H10C 109.5
H10B C10 H10C 109.5
C15 C17 H17A 109.5
C15 C17 H17B 109.5
C15 C17 H17C 109.5
H17A C17 H17B 109.5
H17A C17 H17C 109.5
H17B C17 H17C 109.5
C15 C16 H16A 109.5
C15 C16 H16B 109.5
C15 C16 H16C 109.5
H16A C16 H16B 109.5
H16A C16 H16C 109.5
H16B C16 H16C 109.5
H17D C17A H17E 109.5
H17D C17A H17F 109.5
H17E C17A H17F 109.5
C15A C17A H17D 109.5
C15A C17A H17E 109.5
C15A C17A H17F 109.5
P2 C15A H15A 107.9
C17A C15A P2 107.9(7)
C17A C15A H15A 107.9
C16A C15A P2 111.3(6)
C16A C15A C17A 113.7(8)
C16A C15A H15A 107.9
C15A C16A H16D 109.5
C15A C16A H16E 109.5
C15A C16A H16F 109.5
H16D C16A H16E 109.5
H16D C16A H16F 109.5
H16E C16A H16F 109.5

loop_
_geom_bond_atom_site_label_1
_geom_bond_atom_site_label_2
_geom_bond_distance
Re2 Cl4 2.3629(11)
Re2 Cl6 2.3501(11)
Re2 Cl5 2.3965(11)
Re2 P4 2.3843(11)
Re2 P3 2.3842(11)
Re2 N2 2.096(4)
Re1 Cl1 2.3625(10)
Re1 Cl2 2.3930(11)
Re1 Cl3 2.3736(11)
Re1 P1 2.3815(11)
Re1 P2 2.3850(12)
Re1 N1 2.097(4)
P4 O4 1.687(3)
P4 C29 1.837(5)
P4 C32 1.840(5)
P3 O3 1.694(3)
P3 C26 1.850(5)
P3 C23 1.844(5)
P1 O1 1.686(3)
P1 C9 1.831(5)
P1 C6 1.832(5)
P2 O2 1.685(3)
P2 C12 1.828(5)
P2 C15 1.869(16)
P2 C15A 1.831(8)
O3 C18 1.346(5)
O4 C22 1.351(5)
N2 C18 1.367(6)
N2 C22 1.356(6)
O1 C1 1.355(6)
O2 C5 1.356(6)
N1 C1 1.342(6)
N1 C5 1.355(6)
C1 C2 1.389(7)
C18 C19 1.374(7)
C20 H20 0.9500
C20 C19 1.394(7)
C20 C21 1.375(7)
C29 H29 1.0000
C29 C30 1.521(7)
C29 C31 1.515(7)
C22 C21 1.384(7)
C19 H19 0.9500
C2 H2 0.9500
C2 C3 1.380(8)
C21 H21 0.9500
C9 H9 1.0000
C9 C11 1.532(8)
C9 C10 1.532(8)
C26 H26 1.0000
C26 C27 1.521(7)
C26 C28 1.530(8)
C32 H32 1.0000
C32 C33 1.522(7)
C32 C34 1.531(7)
C23 H23 1.0000
C23 C24 1.526(7)
C23 C25 1.530(8)
C33 H33A 0.9800
C33 H33B 0.9800
C33 H33C 0.9800
C12 H12 1.0000
C12 C14 1.533(8)
C12 C13 1.529(8)
C3 H3 0.9500
C3 C4 1.386(8)
C5 C4 1.386(7)
C6 H6 1.0000
C6 C7 1.511(7)
C6 C8 1.536(7)
C4 H4 0.9500
C34 H34A 0.9800
C34 H34B 0.9800
C34 H34C 0.9800
C27 H27A 0.9800
C27 H27B 0.9800
C27 H27C 0.9800
C24 H24A 0.9800
C24 H24B 0.9800
C24 H24C 0.9800
C7 H7A 0.9800
C7 H7B 0.9800
C7 H7C 0.9800
C30 H30A 0.9800
C30 H30B 0.9800
C30 H30C 0.9800
C8 H8A 0.9800
C8 H8B 0.9800
C8 H8C 0.9800
C25 H25A 0.9800
C25 H25B 0.9800
C25 H25C 0.9800
C31 H31A 0.9800
C31 H31B 0.9800
C31 H31C 0.9800
C14 H14A 0.9800
C14 H14B 0.9800
C14 H14C 0.9800
C13 H13A 0.9800
C13 H13B 0.9800
C13 H13C 0.9800
C11 H11A 0.9800
C11 H11B 0.9800
C11 H11C 0.9800
C28 H28A 0.9800
C28 H28B 0.9800
C28 H28C 0.9800
C15 H15 1.0000
C15 C17 1.525(17)
C15 C16 1.519(17)
C10 H10A 0.9800
C10 H10B 0.9800
C10 H10C 0.9800
C17 H17A 0.9800
C17 H17B 0.9800
C17 H17C 0.9800
C16 H16A 0.9800
C16 H16B 0.9800
C16 H16C 0.9800
C17A H17D 0.9800
C17A H17E 0.9800
C17A H17F 0.9800
C17A C15A 1.544(12)
C15A H15A 1.0000
C15A C16A 1.530(10)
C16A H16D 0.9800
C16A H16E 0.9800
C16A H16F 0.9800
